data_1560556
loop_
_publ_author_name
'Wang, Yi'
'Suen, Nian-Tzu'
'Kunene, Thabiso'
'Stoyko, Stanislav'
'Bobev, Svilen'

_publ_section_title
;
 Synthesis and structural characterization of the Zintl phases
 Na3Ca3TrPn4, Na3Sr3TrPn4, and Na3Eu3TrPn4 (Tr=Al, Ga, In; Pn=P, As, Sb)
;
_journal_name_full 'Journal of Solid State Chemistry'
_journal_page_first 160
_journal_page_last 168
_journal_paper_doi 10.1016/j.jssc.2017.02.026
_journal_volume 249
_journal_year 2017
_chemical_formula_sum 'Al Ca2.6 Na3.4 Sb4'
_chemical_formula_weight 696.35
_space_group_IT_number 186
_space_group_name_Hall 'P 6c -2c'
_space_group_name_H-M_alt 'P 63 m c'
_symmetry_cell_setting hexagonal
_symmetry_space_group_name_H-M 'P 63 m c'
_atom_sites_solution_hydrogens .
_atom_sites_solution_primary direct
_atom_sites_solution_secondary difmap
_cell_angle_alpha 90.00
_cell_angle_beta 90.00
_cell_angle_gamma 120.00
_cell_formula_units_Z 2
_cell_length_a 10.0121(5)
_cell_length_b 10.0121(5)
_cell_length_c 7.6045(8)
_cell_measurement_reflns_used 852
_cell_measurement_temperature 200(2)
_cell_measurement_theta_max 21.95
_cell_measurement_theta_min 2.35
_cell_volume 660.16(8)
_computing_cell_refinement 'Bruker SMART'
_computing_data_collection 'Bruker SMART'
_computing_data_reduction 'Bruker SAINT'
_computing_molecular_graphics 'Bruker SHELXTL'
_computing_publication_material 'Bruker SHELXTL'
_computing_structure_refinement 'SHELXL-97 (Sheldrick, 1997)'
_computing_structure_solution 'SHELXS-97 (Sheldrick, 1990)'
_diffrn_ambient_temperature 200(2)
_diffrn_measured_fraction_theta_full 1.000
_diffrn_measured_fraction_theta_max 1.000
_diffrn_measurement_device_type 'CCD area detector'
_diffrn_measurement_method 'phi and omega scans'
_diffrn_radiation_monochromator graphite
_diffrn_radiation_source 'fine-focus sealed tube'
_diffrn_radiation_type MoK\a
_diffrn_radiation_wavelength 0.71073
_diffrn_reflns_av_R_equivalents 0.1023
_diffrn_reflns_av_sigmaI/netI 0.0605
_diffrn_reflns_limit_h_max 13
_diffrn_reflns_limit_h_min -13
_diffrn_reflns_limit_k_max 13
_diffrn_reflns_limit_k_min -13
_diffrn_reflns_limit_l_max 10
_diffrn_reflns_limit_l_min -10
_diffrn_reflns_number 9234
_diffrn_reflns_theta_full 29.55
_diffrn_reflns_theta_max 29.55
_diffrn_reflns_theta_min 2.35
_exptl_absorpt_coefficient_mu 9.227
_exptl_absorpt_correction_T_max 0.7567
_exptl_absorpt_correction_T_min 0.6075
_exptl_absorpt_correction_type multi-scan
_exptl_absorpt_process_details SADABS
_exptl_crystal_colour grey
_exptl_crystal_density_diffrn 3.503
_exptl_crystal_density_method 'not measured'
_exptl_crystal_description irregular
_exptl_crystal_F_000 613
_exptl_crystal_size_max 0.06
_exptl_crystal_size_mid 0.04
_exptl_crystal_size_min 0.03
_refine_diff_density_max 0.926
_refine_diff_density_min -0.932
_refine_diff_density_rms 0.167
_refine_ls_abs_structure_details 'Flack H D (1983), Acta Cryst. A39, 876-881'
_refine_ls_abs_structure_Flack 0.00(9)
_refine_ls_extinction_method none
_refine_ls_goodness_of_fit_ref 0.908
_refine_ls_hydrogen_treatment .
_refine_ls_matrix_type full
_refine_ls_number_parameters 27
_refine_ls_number_reflns 722
_refine_ls_number_restraints 1
_refine_ls_restrained_S_all 0.907
_refine_ls_R_factor_all 0.0417
_refine_ls_R_factor_gt 0.0303
_refine_ls_shift/su_max 0.048
_refine_ls_shift/su_mean 0.006
_refine_ls_structure_factor_coef Fsqd
_refine_ls_weighting_details 'calc w=1/[\s^2^(Fo^2^)+(0.0148P)^2^+0.0000P] where P=(Fo^2^+2Fc^2^)/3'
_refine_ls_weighting_scheme calc
_refine_ls_wR_factor_gt 0.0495
_refine_ls_wR_factor_ref 0.0520
_reflns_number_gt 597
_reflns_number_total 722
_reflns_threshold_expression >2sigma(I)
_cod_data_source_file JSSC-2017-249-160.cif
_cod_data_source_block Na3Ca3AlSb4
_cod_depositor_comments
;
The following automatic conversions were performed:

data item '_symmetry_cell_setting' value 'Hexagonal' was changed to
'hexagonal' in accordance with the built-in table derived from the
CIF Core dictionary named 'cif_core.dic' version 2.4.5 last updated
on 2014-11-21.

Automatic conversion script
Id: cif_fix_values 8369 2020-08-20 11:38:08Z andrius 
;
_cod_original_sg_symbol_H-M P6(3)mc
_cod_original_formula_sum 'Al Ca2.60 Na3.40 Sb4'
_cod_database_code 1560556

loop_
_symmetry_equiv_pos_as_xyz
'x, y, z'
'-y, x-y, z'
'-x+y, -x, z'
'-x, -y, z+1/2'
'y, -x+y, z+1/2'
'x-y, x, z+1/2'
'-y, -x, z'
'-x+y, y, z'
'x, x-y, z'
'y, x, z+1/2'
'x-y, -y, z+1/2'
'-x, -x+y, z+1/2'

loop_
_atom_site_label
_atom_site_type_symbol
_atom_site_fract_x
_atom_site_fract_y
_atom_site_fract_z
_atom_site_U_iso_or_equiv
_atom_site_adp_type
_atom_site_occupancy
_atom_site_symmetry_multiplicity
_atom_site_calc_flag
_atom_site_refinement_flags
_atom_site_disorder_assembly
_atom_site_disorder_group
Na1A Na 0.8575(8) 0.1425(8) 0.929(3) 0.0284(15) Uiso 0.57(6) 2 d SP . .
Na1B Na 0.8498(9) 0.1502(9) -0.019(5) 0.0284(15) Uiso 0.43(6) 2 d SP . .
Ca1 Ca 0.48022(11) 0.51978(11) 0.7704(4) 0.0192(7) Uani 0.830(15) 2 d SP . .
Na1 Na 0.48022(11) 0.51978(11) 0.7704(4) 0.0192(7) Uani 0.170(15) 2 d SP . .
Al Al 0.6667 0.3333 0.6432(7) 0.0145(12) Uani 1 6 d S . .
Sb1 Sb 0.81286(3) 0.18714(3) 0.53618(9) 0.01865(16) Uani 1 2 d S . .
Sb2 Sb 0.6667 0.3333 0.00011(14) 0.0192(3) Uani 1 6 d S . .

loop_
_atom_site_aniso_label
_atom_site_aniso_U_11
_atom_site_aniso_U_22
_atom_site_aniso_U_33
_atom_site_aniso_U_23
_atom_site_aniso_U_13
_atom_site_aniso_U_12
Ca1 0.0249(10) 0.0249(10) 0.0121(11) -0.0015(6) 0.0015(6) 0.0157(11)
Na1 0.0249(10) 0.0249(10) 0.0121(11) -0.0015(6) 0.0015(6) 0.0157(11)
Al 0.0157(18) 0.0157(18) 0.012(3) 0.000 0.000 0.0078(9)
Sb1 0.0164(2) 0.0164(2) 0.0227(3) -0.0017(2) 0.0017(2) 0.0078(2)
Sb2 0.0207(3) 0.0207(3) 0.0161(7) 0.000 0.000 0.01033(17)

loop_
_atom_type_symbol
_atom_type_description
_atom_type_scat_dispersion_real
_atom_type_scat_dispersion_imag
_atom_type_scat_source
Na Na 0.0362 0.0249 'International Tables Vol C Tables 4.2.6.8 and 6.1.1.4'
Al Al 0.0645 0.0514 'International Tables Vol C Tables 4.2.6.8 and 6.1.1.4'
Ca Ca 0.2262 0.3064 'International Tables Vol C Tables 4.2.6.8 and 6.1.1.4'
Sb Sb -0.5866 1.5461 'International Tables Vol C Tables 4.2.6.8 and 6.1.1.4'

loop_
_geom_angle_atom_site_label_1
_geom_angle_atom_site_label_2
_geom_angle_atom_site_label_3
_geom_angle
_geom_angle_site_symmetry_1
_geom_angle_site_symmetry_3
Na1B Na1A Sb1 80.6(11) 1_556 6_545
Na1B Na1A Sb1 80.6(11) 1_556 5_665
Sb1 Na1A Sb1 134.5(5) 6_545 5_665
Na1B Na1A Sb1 147(3) 1_556 .
Sb1 Na1A Sb1 109.2(5) 6_545 .
Sb1 Na1A Sb1 109.2(5) 5_665 .
Na1B Na1A Sb2 62(3) 1_556 1_556
Sb1 Na1A Sb2 103.4(4) 6_545 1_556
Sb1 Na1A Sb2 103.4(4) 5_665 1_556
Sb1 Na1A Sb2 84.8(3) . 1_556
Na1B Na1A Ca1 99.8(18) 1_556 2_655
Sb1 Na1A Ca1 59.14(6) 6_545 2_655
Sb1 Na1A Ca1 165.6(3) 5_665 2_655
Sb1 Na1A Ca1 62.8(3) . 2_655
Sb2 Na1A Ca1 64.96(18) 1_556 2_655
Na1B Na1A Na1 99.8(18) 1_556 2_655
Sb1 Na1A Na1 59.14(6) 6_545 2_655
Sb1 Na1A Na1 165.6(3) 5_665 2_655
Sb1 Na1A Na1 62.8(3) . 2_655
Sb2 Na1A Na1 64.96(18) 1_556 2_655
Ca1 Na1A Na1 0.00(7) 2_655 2_655
Na1B Na1A Ca1 99.8(18) 1_556 3_665
Sb1 Na1A Ca1 165.6(3) 6_545 3_665
Sb1 Na1A Ca1 59.14(6) 5_665 3_665
Sb1 Na1A Ca1 62.8(3) . 3_665
Sb2 Na1A Ca1 64.96(18) 1_556 3_665
Ca1 Na1A Ca1 106.8(3) 2_655 3_665
Na1 Na1A Ca1 106.8(3) 2_655 3_665
Na1B Na1A Na1 99.8(18) 1_556 3_665
Sb1 Na1A Na1 165.6(3) 6_545 3_665
Sb1 Na1A Na1 59.14(6) 5_665 3_665
Sb1 Na1A Na1 62.8(3) . 3_665
Sb2 Na1A Na1 64.96(18) 1_556 3_665
Ca1 Na1A Na1 106.8(3) 2_655 3_665
Na1 Na1A Na1 106.8(3) 2_655 3_665
Ca1 Na1A Na1 0.00(11) 3_665 3_665
Na1B Na1A Ca1 38.3(13) 1_556 5
Sb1 Na1A Ca1 57.0(3) 6_545 5
Sb1 Na1A Ca1 118.7(8) 5_665 5
Sb1 Na1A Ca1 120.3(2) . 5
Sb2 Na1A Ca1 52.3(3) 1_556 5
Ca1 Na1A Ca1 62.0(2) 2_655 5
Na1 Na1A Ca1 62.0(2) 2_655 5
Ca1 Na1A Ca1 115.1(5) 3_665 5
Na1 Na1A Ca1 115.1(5) 3_665 5
Na1B Na1A Na1 38.3(13) 1_556 5
Sb1 Na1A Na1 57.0(3) 6_545 5
Sb1 Na1A Na1 118.7(8) 5_665 5
Sb1 Na1A Na1 120.3(2) . 5
Sb2 Na1A Na1 52.3(3) 1_556 5
Ca1 Na1A Na1 62.0(2) 2_655 5
Na1 Na1A Na1 62.0(2) 2_655 5
Ca1 Na1A Na1 115.1(5) 3_665 5
Na1 Na1A Na1 115.1(5) 3_665 5
Ca1 Na1A Na1 0.00(10) 5 5
Na1B Na1A Na1 38.3(13) 1_556 6_655
Sb1 Na1A Na1 118.7(8) 6_545 6_655
Sb1 Na1A Na1 57.0(3) 5_665 6_655
Sb1 Na1A Na1 120.3(2) . 6_655
Sb2 Na1A Na1 52.3(3) 1_556 6_655
Ca1 Na1A Na1 115.1(5) 2_655 6_655
Na1 Na1A Na1 115.1(5) 2_655 6_655
Ca1 Na1A Na1 62.0(2) 3_665 6_655
Na1 Na1A Na1 62.0(2) 3_665 6_655
Ca1 Na1A Na1 67.5(4) 5 6_655
Na1 Na1A Na1 67.5(4) 5 6_655
Na1A Na1B Sb1 91.6(11) 1_554 6_544
Na1A Na1B Sb1 91.6(11) 1_554 5_664
Sb1 Na1B Sb1 138.3(5) 6_544 5_664
Na1A Na1B Sb2 112(3) 1_554 .
Sb1 Na1B Sb2 108.6(4) 6_544 .
Sb1 Na1B Sb2 108.6(4) 5_664 .
Na1A Na1B Sb1 30(3) 1_554 1_554
Sb1 Na1B Sb1 101.5(7) 6_544 1_554
Sb1 Na1B Sb1 101.5(7) 5_664 1_554
Sb2 Na1B Sb1 82.0(4) . 1_554
Na1A Na1B Ca1 73.6(18) 1_554 2_654
Sb1 Na1B Ca1 58.28(15) 6_544 2_654
Sb1 Na1B Ca1 159.4(10) 5_664 2_654
Sb2 Na1B Ca1 65.55(19) . 2_654
Sb1 Na1B Ca1 58.7(4) 1_554 2_654
Na1A Na1B Na1 73.6(18) 1_554 2_654
Sb1 Na1B Na1 58.28(15) 6_544 2_654
Sb1 Na1B Na1 159.4(10) 5_664 2_654
Sb2 Na1B Na1 65.55(19) . 2_654
Sb1 Na1B Na1 58.7(4) 1_554 2_654
Ca1 Na1B Na1 0.00(8) 2_654 2_654
Na1A Na1B Ca1 73.6(18) 1_554 3_664
Sb1 Na1B Ca1 159.4(10) 6_544 3_664
Sb1 Na1B Ca1 58.28(15) 5_664 3_664
Sb2 Na1B Ca1 65.55(19) . 3_664
Sb1 Na1B Ca1 58.7(4) 1_554 3_664
Ca1 Na1B Ca1 102.9(5) 2_654 3_664
Na1 Na1B Ca1 102.9(5) 2_654 3_664
Na1A Na1B Na1 73.6(18) 1_554 3_664
Sb1 Na1B Na1 159.4(10) 6_544 3_664
Sb1 Na1B Na1 58.28(15) 5_664 3_664
Sb2 Na1B Na1 65.55(19) . 3_664
Sb1 Na1B Na1 58.7(4) 1_554 3_664
Ca1 Na1B Na1 102.9(5) 2_654 3_664
Na1 Na1B Na1 102.9(5) 2_654 3_664
Ca1 Na1B Na1 0.00(9) 3_664 3_664
Na1A Na1B Na1 137.7(14) 1_554 5_554
Sb1 Na1B Na1 61.4(4) 6_544 5_554
Sb1 Na1B Na1 130.5(11) 5_664 5_554
Sb2 Na1B Na1 56.7(4) . 5_554
Sb1 Na1B Na1 119.7(3) 1_554 5_554
Ca1 Na1B Na1 64.56(19) 2_654 5_554
Na1 Na1B Na1 64.56(19) 2_654 5_554
Ca1 Na1B Na1 121.0(5) 3_664 5_554
Na1 Na1B Na1 121.0(5) 3_664 5_554
Na1A Na1B Ca1 137.7(14) 1_554 5_554
Sb1 Na1B Ca1 61.4(4) 6_544 5_554
Sb1 Na1B Ca1 130.5(11) 5_664 5_554
Sb2 Na1B Ca1 56.7(4) . 5_554
Sb1 Na1B Ca1 119.7(3) 1_554 5_554
Ca1 Na1B Ca1 64.56(19) 2_654 5_554
Na1 Na1B Ca1 64.56(19) 2_654 5_554
Ca1 Na1B Ca1 121.0(5) 3_664 5_554
Na1 Na1B Ca1 121.0(5) 3_664 5_554
Na1 Na1B Ca1 0.00(9) 5_554 5_554
Na1A Na1B Na1 137.7(14) 1_554 6_654
Sb1 Na1B Na1 130.5(11) 6_544 6_654
Sb1 Na1B Na1 61.4(4) 5_664 6_654
Sb2 Na1B Na1 56.7(4) . 6_654
Sb1 Na1B Na1 119.7(3) 1_554 6_654
Ca1 Na1B Na1 121.0(5) 2_654 6_654
Na1 Na1B Na1 121.0(5) 2_654 6_654
Ca1 Na1B Na1 64.56(19) 3_664 6_654
Na1 Na1B Na1 64.56(19) 3_664 6_654
Na1 Na1B Na1 74.3(6) 5_554 6_654
Ca1 Na1B Na1 74.3(6) 5_554 6_654
Sb1 Ca1 Sb1 85.09(6) 5_565 6
Sb1 Ca1 Sb2 94.83(4) 5_565 4_665
Sb1 Ca1 Sb2 94.83(4) 6 4_665
Sb1 Ca1 Al 123.77(7) 5_565 .
Sb1 Ca1 Al 123.77(7) 6 .
Sb2 Ca1 Al 124.45(12) 4_665 .
Sb1 Ca1 Sb1 167.99(7) 5_565 2_655
Sb1 Ca1 Sb1 96.647(19) 6 2_655
Sb2 Ca1 Sb1 96.86(6) 4_665 2_655
Al Ca1 Sb1 45.96(5) . 2_655
Sb1 Ca1 Sb1 96.648(19) 5_565 3_665
Sb1 Ca1 Sb1 167.99(7) 6 3_665
Sb2 Ca1 Sb1 96.86(6) 4_665 3_665
Al Ca1 Sb1 45.96(5) . 3_665
Sb1 Ca1 Sb1 79.23(5) 2_655 3_665
Sb1 Ca1 Na1A 53.66(18) 5_565 3_665
Sb1 Ca1 Na1A 121.3(4) 6 3_665
Sb2 Ca1 Na1A 124.7(4) 4_665 3_665
Al Ca1 Na1A 70.44(15) . 3_665
Sb1 Ca1 Na1A 116.39(15) 2_655 3_665
Sb1 Ca1 Na1A 52.9(4) 3_665 3_665
Sb1 Ca1 Na1A 121.3(4) 5_565 2_655
Sb1 Ca1 Na1A 53.66(18) 6 2_655
Sb2 Ca1 Na1A 124.7(4) 4_665 2_655
Al Ca1 Na1A 70.44(15) . 2_655
Sb1 Ca1 Na1A 52.9(4) 2_655 2_655
Sb1 Ca1 Na1A 116.39(15) 3_665 2_655
Na1A Ca1 Na1A 110.6(7) 3_665 2_655
Sb1 Ca1 Na1B 52.0(2) 5_565 3_666
Sb1 Ca1 Na1B 115.0(5) 6 3_666
Sb2 Ca1 Na1B 129.6(4) 4_665 3_666
Al Ca1 Na1B 71.8(2) . 3_666
Sb1 Ca1 Na1B 117.27(18) 2_655 3_666
Sb1 Ca1 Na1B 58.6(5) 3_665 3_666
Na1A Ca1 Na1B 6.6(3) 3_665 3_666
Na1A Ca1 Na1B 105.6(8) 2_655 3_666
Sb1 Ca1 Na1B 115.0(5) 5_565 2_656
Sb1 Ca1 Na1B 52.0(2) 6 2_656
Sb2 Ca1 Na1B 129.6(4) 4_665 2_656
Al Ca1 Na1B 71.8(2) . 2_656
Sb1 Ca1 Na1B 58.6(5) 2_655 2_656
Sb1 Ca1 Na1B 117.27(18) 3_665 2_656
Na1A Ca1 Na1B 105.6(8) 3_665 2_656
Na1A Ca1 Na1B 6.6(3) 2_655 2_656
Na1B Ca1 Na1B 100.3(9) 3_666 2_656
Sb1 Ca1 Na1B 76.3(4) 5_565 5_565
Sb1 Ca1 Na1B 141.4(3) 6 5_565
Sb2 Ca1 Na1B 54.31(18) 4_665 5_565
Al Ca1 Na1B 94.5(3) . 5_565
Sb1 Ca1 Na1B 108.5(4) 2_655 5_565
Sb1 Ca1 Na1B 50.0(2) 3_665 5_565
Na1A Ca1 Na1B 73.1(3) 3_665 5_565
Na1A Ca1 Na1B 161.1(7) 2_655 5_565
Na1B Ca1 Na1B 79.2(4) 3_666 5_565
Na1B Ca1 Na1B 165.5(7) 2_656 5_565
Sb1 Ca1 Na1B 141.4(2) 5_565 6
Sb1 Ca1 Na1B 76.3(4) 6 6
Sb2 Ca1 Na1B 54.31(18) 4_665 6
Al Ca1 Na1B 94.5(3) . 6
Sb1 Ca1 Na1B 50.0(2) 2_655 6
Sb1 Ca1 Na1B 108.5(4) 3_665 6
Na1A Ca1 Na1B 161.1(7) 3_665 6
Na1A Ca1 Na1B 73.1(3) 2_655 6
Na1B Ca1 Na1B 165.5(7) 3_666 6
Na1B Ca1 Na1B 79.2(4) 2_656 6
Na1B Ca1 Na1B 97.7(6) 5_565 6
Sb1 Al Sb1 111.09(10) 3_665 .
Sb1 Al Sb1 111.09(10) 3_665 2_655
Sb1 Al Sb1 111.09(10) . 2_655
Sb1 Al Sb2 107.80(10) 3_665 1_556
Sb1 Al Sb2 107.80(10) . 1_556
Sb1 Al Sb2 107.80(10) 2_655 1_556
Sb1 Al Ca1 68.38(3) 3_665 2_655
Sb1 Al Ca1 68.38(3) . 2_655
Sb1 Al Ca1 178.85(19) 2_655 2_655
Sb2 Al Ca1 73.35(9) 1_556 2_655
Sb1 Al Na1 68.38(3) 3_665 2_655
Sb1 Al Na1 68.38(3) . 2_655
Sb1 Al Na1 178.85(19) 2_655 2_655
Sb2 Al Na1 73.35(9) 1_556 2_655
Ca1 Al Na1 0.00(10) 2_655 2_655
Sb1 Al Ca1 68.38(3) 3_665 .
Sb1 Al Ca1 178.85(19) . .
Sb1 Al Ca1 68.38(2) 2_655 .
Sb2 Al Ca1 73.35(9) 1_556 .
Ca1 Al Ca1 112.14(8) 2_655 .
Na1 Al Ca1 112.14(8) 2_655 .
Sb1 Al Ca1 178.85(19) 3_665 3_665
Sb1 Al Ca1 68.38(3) . 3_665
Sb1 Al Ca1 68.38(3) 2_655 3_665
Sb2 Al Ca1 73.35(9) 1_556 3_665
Ca1 Al Ca1 112.14(8) 2_655 3_665
Na1 Al Ca1 112.14(8) 2_655 3_665
Ca1 Al Ca1 112.14(8) . 3_665
Sb1 Al Na1 178.85(19) 3_665 3_665
Sb1 Al Na1 68.38(3) . 3_665
Sb1 Al Na1 68.38(3) 2_655 3_665
Sb2 Al Na1 73.35(9) 1_556 3_665
Ca1 Al Na1 112.14(8) 2_655 3_665
Na1 Al Na1 112.14(8) 2_655 3_665
Ca1 Al Na1 112.14(8) . 3_665
Ca1 Al Na1 0.000(4) 3_665 3_665
Al Sb1 Na1B 131.2(4) . 6_545
Al Sb1 Na1B 131.2(4) . 5_665
Na1B Sb1 Na1B 97.2(7) 6_545 5_665
Al Sb1 Na1A 135.2(3) . 6_544
Na1B Sb1 Na1A 7.8(3) 6_545 6_544
Na1B Sb1 Na1A 93.6(6) 5_665 6_544
Al Sb1 Na1A 135.2(3) . 5_664
Na1B Sb1 Na1A 93.6(6) 6_545 5_664
Na1B Sb1 Na1A 7.8(3) 5_665 5_664
Na1A Sb1 Na1A 89.2(7) 6_544 5_664
Al Sb1 Na1A 86.7(3) . .
Na1B Sb1 Na1A 88.5(5) 6_545 .
Na1B Sb1 Na1A 88.5(5) 5_665 .
Na1A Sb1 Na1A 95.4(3) 6_544 .
Na1A Sb1 Na1A 95.4(3) 5_664 .
Al Sb1 Na1 79.65(8) . 5_554
Na1B Sb1 Na1 69.7(3) 6_545 5_554
Na1B Sb1 Na1 132.3(7) 5_665 5_554
Na1A Sb1 Na1 67.2(2) 6_544 5_554
Na1A Sb1 Na1 124.5(5) 5_664 5_554
Na1A Sb1 Na1 134.43(11) . 5_554
Al Sb1 Ca1 79.65(8) . 5_554
Na1B Sb1 Ca1 69.7(3) 6_545 5_554
Na1B Sb1 Ca1 132.3(7) 5_665 5_554
Na1A Sb1 Ca1 67.2(2) 6_544 5_554
Na1A Sb1 Ca1 124.5(5) 5_664 5_554
Na1A Sb1 Ca1 134.43(11) . 5_554
Na1 Sb1 Ca1 0.00(10) 5_554 5_554
Al Sb1 Na1 79.65(8) . 6_654
Na1B Sb1 Na1 132.3(7) 6_545 6_654
Na1B Sb1 Na1 69.7(3) 5_665 6_654
Na1A Sb1 Na1 124.5(5) 6_544 6_654
Na1A Sb1 Na1 67.2(2) 5_664 6_654
Na1A Sb1 Na1 134.43(11) . 6_654
Na1 Sb1 Na1 85.59(8) 5_554 6_654
Ca1 Sb1 Na1 85.59(8) 5_554 6_654
Al Sb1 Ca1 79.65(8) . 6_654
Na1B Sb1 Ca1 132.3(7) 6_545 6_654
Na1B Sb1 Ca1 69.7(3) 5_665 6_654
Na1A Sb1 Ca1 124.5(5) 6_544 6_654
Na1A Sb1 Ca1 67.2(2) 5_664 6_654
Na1A Sb1 Ca1 134.43(11) . 6_654
Na1 Sb1 Ca1 85.59(8) 5_554 6_654
Ca1 Sb1 Ca1 85.59(8) 5_554 6_654
Na1 Sb1 Ca1 0.00(9) 6_654 6_654
Al Sb1 Na1B 82.9(3) . 1_556
Na1B Sb1 Na1B 91.0(5) 6_545 1_556
Na1B Sb1 Na1B 91.0(5) 5_665 1_556
Na1A Sb1 Na1B 98.1(3) 6_544 1_556
Na1A Sb1 Na1B 98.1(3) 5_664 1_556
Na1A Sb1 Na1B 3.8(3) . 1_556
Na1 Sb1 Na1B 133.15(13) 5_554 1_556
Ca1 Sb1 Na1B 133.15(13) 5_554 1_556
Na1 Sb1 Na1B 133.15(13) 6_654 1_556
Ca1 Sb1 Na1B 133.15(13) 6_654 1_556
Al Sb1 Ca1 65.66(5) . 2_655
Na1B Sb1 Ca1 68.6(6) 6_545 2_655
Na1B Sb1 Ca1 148.8(4) 5_665 2_655
Na1A Sb1 Ca1 75.1(5) 6_544 2_655
Na1A Sb1 Ca1 152.3(2) 5_664 2_655
Na1A Sb1 Ca1 64.29(15) . 2_655
Na1 Sb1 Ca1 70.480(12) 5_554 2_655
Ca1 Sb1 Ca1 70.480(12) 5_554 2_655
Na1 Sb1 Ca1 140.42(3) 6_654 2_655
Ca1 Sb1 Ca1 140.42(3) 6_654 2_655
Na1B Sb1 Ca1 62.71(14) 1_556 2_655
Al Sb2 Na1B 87.3(6) 1_554 3_665
Al Sb2 Na1B 87.3(6) 1_554 .
Na1B Sb2 Na1B 119.78(10) 3_665 .
Al Sb2 Na1B 87.3(6) 1_554 2_655
Na1B Sb2 Na1B 119.78(10) 3_665 2_655
Na1B Sb2 Na1B 119.78(10) . 2_655
Al Sb2 Na1 128.90(4) 1_554 4_664
Na1B Sb2 Na1 68.9(4) 3_665 4_664
Na1B Sb2 Na1 143.8(6) . 4_664
Na1B Sb2 Na1 68.9(4) 2_655 4_664
Al Sb2 Ca1 128.90(4) 1_554 4_664
Na1B Sb2 Ca1 68.9(4) 3_665 4_664
Na1B Sb2 Ca1 143.8(6) . 4_664
Na1B Sb2 Ca1 68.9(4) 2_655 4_664
Na1 Sb2 Ca1 0.0 4_664 4_664
Al Sb2 Na1 128.90(4) 1_554 5_554
Na1B Sb2 Na1 68.9(4) 3_665 5_554
Na1B Sb2 Na1 68.9(4) . 5_554
Na1B Sb2 Na1 143.8(6) 2_655 5_554
Na1 Sb2 Na1 84.75(7) 4_664 5_554
Ca1 Sb2 Na1 84.75(7) 4_664 5_554
Al Sb2 Ca1 128.90(4) 1_554 5_554
Na1B Sb2 Ca1 68.9(4) 3_665 5_554
Na1B Sb2 Ca1 68.9(4) . 5_554
Na1B Sb2 Ca1 143.8(6) 2_655 5_554
Na1 Sb2 Ca1 84.75(7) 4_664 5_554
Ca1 Sb2 Ca1 84.75(7) 4_664 5_554
Na1 Sb2 Ca1 0.00(9) 5_554 5_554
Al Sb2 Na1 128.90(4) 1_554 6_654
Na1B Sb2 Na1 143.8(6) 3_665 6_654
Na1B Sb2 Na1 68.9(4) . 6_654
Na1B Sb2 Na1 68.9(4) 2_655 6_654
Na1 Sb2 Na1 84.75(7) 4_664 6_654
Ca1 Sb2 Na1 84.75(7) 4_664 6_654
Na1 Sb2 Na1 84.75(7) 5_554 6_654
Ca1 Sb2 Na1 84.75(7) 5_554 6_654
Al Sb2 Ca1 128.90(4) 1_554 6_654
Na1B Sb2 Ca1 143.8(6) 3_665 6_654
Na1B Sb2 Ca1 68.9(4) . 6_654
Na1B Sb2 Ca1 68.9(4) 2_655 6_654
Na1 Sb2 Ca1 84.75(7) 4_664 6_654
Ca1 Sb2 Ca1 84.75(7) 4_664 6_654
Na1 Sb2 Ca1 84.75(7) 5_554 6_654
Ca1 Sb2 Ca1 84.75(7) 5_554 6_654
Na1 Sb2 Ca1 0.00(12) 6_654 6_654
Al Sb2 Na1A 80.7(4) 1_554 3_664
Na1B Sb2 Na1A 6.6(4) 3_665 3_664
Na1B Sb2 Na1A 119.03(19) . 3_664
Na1B Sb2 Na1A 119.04(19) 2_655 3_664
Na1 Sb2 Na1A 73.6(3) 4_664 3_664
Ca1 Sb2 Na1A 73.6(3) 4_664 3_664
Na1 Sb2 Na1A 73.6(3) 5_554 3_664
Ca1 Sb2 Na1A 73.6(3) 5_554 3_664
Na1 Sb2 Na1A 150.4(4) 6_654 3_664
Ca1 Sb2 Na1A 150.4(4) 6_654 3_664
Al Sb2 Na1A 80.7(4) 1_554 2_654
Na1B Sb2 Na1A 119.04(19) 3_665 2_654
Na1B Sb2 Na1A 119.03(19) . 2_654
Na1B Sb2 Na1A 6.6(4) 2_655 2_654
Na1 Sb2 Na1A 73.6(3) 4_664 2_654
Ca1 Sb2 Na1A 73.6(3) 4_664 2_654
Na1 Sb2 Na1A 150.4(4) 5_554 2_654
Ca1 Sb2 Na1A 150.4(4) 5_554 2_654
Na1 Sb2 Na1A 73.6(3) 6_654 2_654
Ca1 Sb2 Na1A 73.6(3) 6_654 2_654
Na1A Sb2 Na1A 117.4(2) 3_664 2_654

loop_
_geom_bond_atom_site_label_1
_geom_bond_atom_site_label_2
_geom_bond_distance
_geom_bond_site_symmetry_2
Na1A Na1B 0.415(18) 1_556
Na1A Sb1 3.047(6) 6_545
Na1A Sb1 3.047(6) 5_665
Na1A Sb1 3.09(2) .
Na1A Sb2 3.353(16) 1_556
Na1A Ca1 3.487(7) 2_655
Na1A Na1 3.487(7) 2_655
Na1A Ca1 3.487(7) 3_665
Na1A Na1 3.487(7) 3_665
Na1A Ca1 3.97(2) 5
Na1A Na1 3.97(2) 5
Na1A Na1 3.97(2) 6_655
Na1B Na1A 0.415(18) 1_554
Na1B Sb1 3.007(5) 6_544
Na1B Sb1 3.007(5) 5_664
Na1B Sb2 3.179(16) .
Na1B Sb1 3.44(3) 1_554
Na1B Ca1 3.581(13) 2_654
Na1B Na1 3.581(13) 2_654
Na1B Ca1 3.581(13) 3_664
Na1B Na1 3.581(13) 3_664
Na1B Na1 3.65(3) 5_554
Na1B Ca1 3.65(3) 5_554
Na1B Na1 3.65(3) 6_654
Ca1 Sb1 3.247(2) 5_565
Ca1 Sb1 3.247(2) 6
Ca1 Sb2 3.273(2) 4_665
Ca1 Al 3.375(2) .
Ca1 Sb1 3.4434(18) 2_655
Ca1 Sb1 3.4434(18) 3_665
Ca1 Na1A 3.487(7) 3_665
Ca1 Na1A 3.487(7) 2_655
Ca1 Na1B 3.581(14) 3_666
Ca1 Na1B 3.581(14) 2_656
Ca1 Na1B 3.65(3) 5_565
Ca1 Na1B 3.65(3) 6
Al Sb1 2.6628(16) 3_665
Al Sb1 2.6628(16) .
Al Sb1 2.6628(16) 2_655
Al Sb2 2.714(5) 1_556
Al Ca1 3.375(2) 2_655
Al Na1 3.375(2) 2_655
Al Ca1 3.375(2) 3_665
Al Na1 3.375(2) 3_665
Sb1 Na1B 3.007(5) 6_545
Sb1 Na1B 3.007(5) 5_665
Sb1 Na1A 3.047(6) 6_544
Sb1 Na1A 3.047(6) 5_664
Sb1 Na1 3.247(2) 5_554
Sb1 Ca1 3.247(2) 5_554
Sb1 Na1 3.247(2) 6_654
Sb1 Ca1 3.247(2) 6_654
Sb1 Na1B 3.44(3) 1_556
Sb1 Ca1 3.4434(18) 2_655
Sb2 Al 2.714(5) 1_554
Sb2 Na1B 3.179(16) 3_665
Sb2 Na1B 3.179(16) 2_655
Sb2 Na1 3.273(2) 4_664
Sb2 Ca1 3.273(2) 4_664
Sb2 Na1 3.273(2) 5_554
Sb2 Ca1 3.273(2) 5_554
Sb2 Na1 3.273(2) 6_654
Sb2 Ca1 3.273(2) 6_654
Sb2 Na1A 3.353(16) 3_664
Sb2 Na1A 3.353(16) 2_654
